data_4515758
loop_
_publ_author_name
'Wang, Huamin'
'Li, Yongli'
'Tang, Zilu'
'Wang, Shengchun'
'Zhang, Heng'
'Cong, Hengjiang'
'Lei, Aiwen'

_publ_section_title
;
 Z-Selective Addition of Diaryl Phosphine Oxides to Alkynes via Photoredox
 Catalysis
;
_journal_issue 11
_journal_name_full 'ACS Catalysis'
_journal_page_first 10599
_journal_paper_doi 10.1021/acscatal.8b02617
_journal_volume 8
_journal_year 2018
_chemical_absolute_configuration ad
_chemical_formula_sum 'C20 H18 N O2 P'
_chemical_formula_weight 335.32
_space_group_crystal_system orthorhombic
_space_group_IT_number 19
_space_group_name_Hall 'P 2ac 2ab'
_space_group_name_H-M_alt 'P 21 21 21'
_atom_sites_solution_hydrogens mixed
_atom_sites_solution_primary direct
_atom_sites_solution_secondary difmap
_audit_creation_method SHELXL-2016/4
_cell_angle_alpha 90
_cell_angle_beta 90
_cell_angle_gamma 90
_cell_formula_units_Z 4
_cell_length_a 9.1903(2)
_cell_length_b 10.9348(3)
_cell_length_c 17.0654(4)
_cell_measurement_reflns_used 5013
_cell_measurement_temperature 296(2)
_cell_measurement_theta_max 69.20
_cell_measurement_theta_min 4.04
_cell_volume 1714.97(7)
_computing_cell_refinement 'Bruker SAINT'
_computing_data_collection 'Bruker APEX3'
_computing_data_reduction 'Bruker SAINT'
_computing_molecular_graphics 'Bruker SHELXTL'
_computing_publication_material 'Bruker SHELXTL'
_computing_structure_refinement 'SHELXL-2016/4 (Sheldrick, 2016)'
_computing_structure_solution 'SHELXT 2014/5 (Sheldrick, 2014)'
_diffrn_ambient_temperature 296(2)
_diffrn_measured_fraction_theta_full 0.993
_diffrn_measured_fraction_theta_max 0.981
_diffrn_measurement_device_type 'Bruker Kappa APEX-Duo CCD'
_diffrn_measurement_method '\f and \w scans'
_diffrn_radiation_type CuK\a
_diffrn_radiation_wavelength 1.54178
_diffrn_reflns_av_R_equivalents 0.0577
_diffrn_reflns_av_unetI/netI 0.0715
_diffrn_reflns_Laue_measured_fraction_full 0.993
_diffrn_reflns_Laue_measured_fraction_max 0.981
_diffrn_reflns_limit_h_max 10
_diffrn_reflns_limit_h_min -11
_diffrn_reflns_limit_k_max 10
_diffrn_reflns_limit_k_min -13
_diffrn_reflns_limit_l_max 20
_diffrn_reflns_limit_l_min -18
_diffrn_reflns_number 6593
_diffrn_reflns_point_group_measured_fraction_full 0.995
_diffrn_reflns_point_group_measured_fraction_max 0.982
_diffrn_reflns_theta_full 67.679
_diffrn_reflns_theta_max 69.682
_diffrn_reflns_theta_min 4.803
_diffrn_source 'fine-focus sealed tube'
_exptl_absorpt_coefficient_mu 1.509
_exptl_absorpt_correction_T_max 0.7533
_exptl_absorpt_correction_T_min 0.3535
_exptl_absorpt_correction_type multi-scan
_exptl_absorpt_process_details 'TWINABS V2012/1 (Sheldrick, 2012)'
_exptl_crystal_colour colorless
_exptl_crystal_density_diffrn 1.299
_exptl_crystal_density_meas ?
_exptl_crystal_description plate
_exptl_crystal_F_000 704
_exptl_crystal_size_max 0.140
_exptl_crystal_size_mid 0.120
_exptl_crystal_size_min 0.060
_refine_diff_density_max 1.060
_refine_diff_density_min -0.581
_refine_diff_density_rms 0.119
_refine_ls_abs_structure_details
;
 Refined as an inversion twin.
;
_refine_ls_abs_structure_Flack 0.07(4)
_refine_ls_extinction_method none
_refine_ls_goodness_of_fit_ref 1.092
_refine_ls_hydrogen_treatment mixed
_refine_ls_matrix_type full
_refine_ls_number_parameters 246
_refine_ls_number_reflns 3028
_refine_ls_number_restraints 0
_refine_ls_restrained_S_all 1.092
_refine_ls_R_factor_all 0.0671
_refine_ls_R_factor_gt 0.0655
_refine_ls_shift/su_max 0.000
_refine_ls_shift/su_mean 0.000
_refine_ls_structure_factor_coef Fsqd
_refine_ls_weighting_details 'w=1/[\s^2^(Fo^2^)+(0.1239P)^2^] where P=(Fo^2^+2Fc^2^)/3'
_refine_ls_weighting_scheme calc
_refine_ls_wR_factor_gt 0.1670
_refine_ls_wR_factor_ref 0.1691
_reflns_Friedel_coverage 0.738
_reflns_Friedel_fraction_full 0.998
_reflns_Friedel_fraction_max 0.984
_reflns_number_gt 2874
_reflns_number_total 3028
_reflns_threshold_expression 'I > 2\s(I)'
_cod_data_source_file cs8b02617_si_003.cif
_cod_data_source_block xx_a
_cod_depositor_comments
;
The following automatic conversions were performed:

data item '_exptl_crystal_density_meas' value 'not measured' was
changed to '?' -- the value is perceived as not measured.

Automatic conversion script
Id: cif_fix_values 6909 2019-04-08 15:41:33Z antanas 
;
_cod_database_code 4515758
_shelx_shelxl_version_number 2016/4
_shelx_space_group_comment
;
The symmetry employed for this shelxl refinement is uniquely defined
by the following loop, which should always be used as a source of
symmetry information in preference to the above space-group names.
They are only intended as comments.
;
_shelx_estimated_absorpt_t_min 0.817
_shelx_estimated_absorpt_t_max 0.915

loop_
_space_group_symop_operation_xyz
'x, y, z'
'-x+1/2, -y, z+1/2'
'-x, y+1/2, -z+1/2'
'x+1/2, -y+1/2, -z'

loop_
_atom_site_label
_atom_site_type_symbol
_atom_site_fract_x
_atom_site_fract_y
_atom_site_fract_z
_atom_site_U_iso_or_equiv
_atom_site_adp_type
_atom_site_occupancy
_atom_site_site_symmetry_order
_atom_site_calc_flag
_atom_site_refinement_flags_posn
_atom_site_refinement_flags_adp
P1 P 0.65732(10) 0.59304(9) 0.33563(5) 0.0301(3) Uani 1 1 d . .
H1 H 0.512(7) 0.389(5) 0.396(3) 0.045(14) Uiso 1 1 d . .
O1 O 0.3062(4) 0.7310(3) 0.2228(2) 0.0495(9) Uani 1 1 d . .
H1O H 0.289(9) 0.804(8) 0.210(5) 0.08(2) Uiso 1 1 d . .
N1 N 0.1846(5) 0.4196(5) 0.5156(3) 0.0615(12) Uani 1 1 d . .
C1 C 0.4324(5) 0.3945(4) 0.4243(3) 0.0401(9) Uani 1 1 d . .
C2 C 0.4020(6) 0.3136(5) 0.4844(3) 0.0499(12) Uani 1 1 d . .
H2 H 0.462(7) 0.251(6) 0.497(3) 0.052(15) Uiso 1 1 d . .
O2 O 0.7090(4) 0.4752(3) 0.30179(19) 0.0427(7) Uani 1 1 d . .
C3 C 0.2779(6) 0.3296(6) 0.5283(3) 0.0572(13) Uani 1 1 d . .
H3 H 0.258705 0.274847 0.568725 0.069 Uiso 1 1 calc R U
C4 C 0.2156(5) 0.4969(5) 0.4576(3) 0.0478(11) Uani 1 1 d . .
H4 H 0.149938 0.559944 0.448188 0.057 Uiso 1 1 calc R U
H10 H 0.681(7) 0.853(6) 0.376(4) 0.057(17) Uiso 1 1 d . .
C5 C 0.3373(5) 0.4909(4) 0.4103(2) 0.0340(8) Uani 1 1 d . .
C7 C 0.4700(4) 0.6290(4) 0.3120(2) 0.0329(9) Uani 1 1 d . .
C6 C 0.3530(4) 0.5820(4) 0.3472(2) 0.0363(9) Uani 1 1 d . .
H6 H 0.254(6) 0.608(5) 0.329(3) 0.040(13) Uiso 1 1 d . .
C8 C 0.4517(6) 0.7170(5) 0.2440(3) 0.0468(11) Uani 1 1 d . .
H8A H 0.491431 0.796008 0.258396 0.056 Uiso 1 1 calc R U
H8B H 0.506240 0.686845 0.199305 0.056 Uiso 1 1 calc R U
C15 C 0.6806(4) 0.5995(4) 0.4401(2) 0.0344(8) Uani 1 1 d . .
C9 C 0.7629(4) 0.7177(4) 0.2971(2) 0.0354(9) Uani 1 1 d . .
C16 C 0.7958(5) 0.5334(5) 0.4711(3) 0.0467(11) Uani 1 1 d . .
H16 H 0.853896 0.486827 0.437953 0.056 Uiso 1 1 calc R U
C11 C 0.8394(7) 0.9287(5) 0.2987(3) 0.0566(13) Uani 1 1 d . .
H11 H 0.833834 1.006885 0.319963 0.068 Uiso 1 1 calc R U
C20 C 0.5927(5) 0.6680(5) 0.4902(3) 0.0413(10) Uani 1 1 d . .
H20 H 0.497(7) 0.707(6) 0.471(3) 0.049(15) Uiso 1 1 d . .
C10 C 0.7580(5) 0.8357(5) 0.3303(3) 0.0457(10) Uani 1 1 d . .
C14 C 0.8513(6) 0.6978(5) 0.2337(3) 0.0481(11) Uani 1 1 d . .
H14 H 0.855063 0.620456 0.211093 0.058 Uiso 1 1 calc R U
C19 C 0.6205(6) 0.6680(5) 0.5701(3) 0.0531(13) Uani 1 1 d . .
H19 H 0.561200 0.712538 0.603788 0.064 Uiso 1 1 calc R U
C12 C 0.9290(6) 0.9068(6) 0.2359(3) 0.0584(14) Uani 1 1 d . .
H12 H 0.985631 0.969702 0.215546 0.070 Uiso 1 1 calc R U
C17 C 0.8256(8) 0.5355(6) 0.5507(3) 0.0634(15) Uani 1 1 d . .
H17 H 0.895(10) 0.499(8) 0.574(5) 0.08(2) Uiso 1 1 d . .
C13 C 0.9352(6) 0.7914(6) 0.2028(4) 0.0623(16) Uani 1 1 d . .
H13 H 0.995367 0.776745 0.159968 0.075 Uiso 1 1 calc R U
C18 C 0.7372(7) 0.6013(6) 0.5999(3) 0.0627(15) Uani 1 1 d . .
H18 H 0.755413 0.601389 0.653508 0.075 Uiso 1 1 calc R U

loop_
_atom_site_aniso_label
_atom_site_aniso_U_11
_atom_site_aniso_U_22
_atom_site_aniso_U_33
_atom_site_aniso_U_23
_atom_site_aniso_U_13
_atom_site_aniso_U_12
P1 0.0268(5) 0.0337(5) 0.0298(5) -0.0006(3) 0.0036(3) 0.0024(4)
O1 0.051(2) 0.0449(19) 0.0521(19) 0.0091(14) -0.0195(15) -0.0037(15)
N1 0.046(2) 0.071(3) 0.067(3) 0.014(2) 0.021(2) 0.001(2)
C1 0.034(2) 0.044(2) 0.043(2) 0.0025(19) 0.0078(17) -0.0009(18)
C2 0.041(2) 0.051(3) 0.058(3) 0.016(2) 0.003(2) 0.005(2)
O2 0.0464(17) 0.0370(16) 0.0445(16) -0.0087(12) 0.0094(13) 0.0062(13)
C3 0.050(3) 0.067(3) 0.055(3) 0.023(3) 0.014(2) -0.002(3)
C4 0.033(2) 0.050(3) 0.061(3) 0.009(2) 0.010(2) 0.0032(19)
C5 0.0261(17) 0.041(2) 0.0350(18) 0.0000(15) -0.0029(16) -0.0036(17)
C7 0.0328(19) 0.035(2) 0.0308(18) 0.0019(15) -0.0022(14) 0.0010(15)
C6 0.0279(19) 0.044(2) 0.0374(19) 0.0021(16) -0.0044(15) 0.0018(17)
C8 0.042(2) 0.053(3) 0.045(2) 0.018(2) -0.0023(19) 0.005(2)
C15 0.0298(19) 0.0368(19) 0.0365(19) 0.0017(16) 0.0020(15) -0.0054(16)
C9 0.0301(19) 0.041(2) 0.0353(19) 0.0037(16) 0.0002(16) 0.0013(15)
C16 0.040(2) 0.057(3) 0.043(2) 0.002(2) -0.0077(18) 0.003(2)
C11 0.055(3) 0.051(3) 0.064(3) 0.007(2) -0.010(3) -0.019(2)
C20 0.039(2) 0.048(2) 0.036(2) -0.0043(18) 0.0026(17) 0.000(2)
C10 0.049(3) 0.043(2) 0.046(2) 0.000(2) 0.001(2) -0.0019(19)
C14 0.042(2) 0.054(3) 0.048(2) 0.005(2) 0.012(2) 0.004(2)
C19 0.064(3) 0.061(3) 0.033(2) -0.009(2) 0.010(2) -0.013(2)
C12 0.041(3) 0.068(3) 0.066(3) 0.019(3) -0.003(2) -0.016(2)
C17 0.065(4) 0.075(4) 0.050(3) 0.012(3) -0.026(3) 0.001(3)
C13 0.039(3) 0.088(4) 0.059(3) 0.018(3) 0.017(2) -0.002(3)
C18 0.079(4) 0.076(4) 0.033(2) 0.003(2) -0.011(2) -0.020(3)

loop_
_atom_type_symbol
_atom_type_description
_atom_type_scat_dispersion_real
_atom_type_scat_dispersion_imag
_atom_type_scat_source
C C 0.0181 0.0091 'International Tables Vol C Tables 4.2.6.8 and 6.1.1.4'
H H 0.0000 0.0000 'International Tables Vol C Tables 4.2.6.8 and 6.1.1.4'
N N 0.0311 0.0180 'International Tables Vol C Tables 4.2.6.8 and 6.1.1.4'
O O 0.0492 0.0322 'International Tables Vol C Tables 4.2.6.8 and 6.1.1.4'
P P 0.2955 0.4335 'International Tables Vol C Tables 4.2.6.8 and 6.1.1.4'

loop_
_geom_angle_atom_site_label_1
_geom_angle_atom_site_label_2
_geom_angle_atom_site_label_3
_geom_angle
O2 P1 C9 109.97(19)
O2 P1 C15 112.4(2)
C9 P1 C15 105.61(19)
O2 P1 C7 113.9(2)
C9 P1 C7 105.49(18)
C15 P1 C7 108.98(18)
C8 O1 H1O 111(6)
C3 N1 C4 117.1(4)
C2 C1 C5 119.1(4)
C2 C1 H1 122(4)
C5 C1 H1 119(4)
C3 C2 C1 119.3(5)
C3 C2 H2 118(4)
C1 C2 H2 123(4)
N1 C3 C2 122.8(5)
N1 C3 H3 118.6
C2 C3 H3 118.6
N1 C4 C5 125.2(5)
N1 C4 H4 117.4
C5 C4 H4 117.4
C4 C5 C1 116.4(4)
C4 C5 C6 118.3(4)
C1 C5 C6 125.2(4)
C6 C7 C8 119.9(4)
C6 C7 P1 125.6(3)
C8 C7 P1 114.4(3)
C7 C6 C5 131.9(4)
C7 C6 H6 119(3)
C5 C6 H6 109(3)
O1 C8 C7 112.0(4)
O1 C8 H8A 109.2
C7 C8 H8A 109.2
O1 C8 H8B 109.2
C7 C8 H8B 109.2
H8A C8 H8B 107.9
C16 C15 C20 119.3(4)
C16 C15 P1 116.6(3)
C20 C15 P1 124.1(3)
C14 C9 C10 118.8(4)
C14 C9 P1 119.3(4)
C10 C9 P1 122.0(3)
C17 C16 C15 121.1(5)
C17 C16 H16 119.5
C15 C16 H16 119.5
C12 C11 C10 120.3(5)
C12 C11 H11 119.9
C10 C11 H11 119.9
C19 C20 C15 119.7(5)
C19 C20 H20 118(3)
C15 C20 H20 121(3)
C11 C10 C9 120.2(5)
C11 C10 H10 121(4)
C9 C10 H10 119(4)
C9 C14 C13 120.9(5)
C9 C14 H14 119.6
C13 C14 H14 119.6
C20 C19 C18 120.0(5)
C20 C19 H19 120.0
C18 C19 H19 120.0
C11 C12 C13 120.2(5)
C11 C12 H12 119.9
C13 C12 H12 119.9
C18 C17 C16 119.5(6)
C18 C17 H17 113(5)
C16 C17 H17 127(6)
C12 C13 C14 119.7(5)
C12 C13 H13 120.2
C14 C13 H13 120.2
C17 C18 C19 120.4(5)
C17 C18 H18 119.8
C19 C18 H18 119.8

loop_
_geom_bond_atom_site_label_1
_geom_bond_atom_site_label_2
_geom_bond_distance
P1 O2 1.490(3)
P1 C9 1.798(4)
P1 C15 1.798(4)
P1 C7 1.811(4)
O1 C8 1.394(6)
O1 H1O 0.84(9)
N1 C3 1.323(8)
N1 C4 1.332(7)
C1 C2 1.382(7)
C1 C5 1.390(6)
C1 H1 0.88(6)
C2 C3 1.377(7)
C2 H2 0.91(7)
C3 H3 0.9300
C4 C5 1.381(6)
C4 H4 0.9300
C5 C6 1.474(6)
C7 C6 1.335(6)
C7 C8 1.517(6)
C6 H6 1.00(6)
C8 H8A 0.9700
C8 H8B 0.9700
C15 C16 1.387(7)
C15 C20 1.393(6)
C9 C14 1.370(7)
C9 C10 1.410(7)
C16 C17 1.385(8)
C16 H16 0.9300
C11 C12 1.372(9)
C11 C10 1.373(7)
C11 H11 0.9300
C20 C19 1.388(7)
C20 H20 1.03(6)
C10 H10 1.07(7)
C14 C13 1.386(8)
C14 H14 0.9300
C19 C18 1.393(9)
C19 H19 0.9300
C12 C13 1.384(10)
C12 H12 0.9300
C17 C18 1.372(10)
C17 H17 0.86(9)
C13 H13 0.9300
C18 H18 0.9300

loop_
_geom_torsion_atom_site_label_1
_geom_torsion_atom_site_label_2
_geom_torsion_atom_site_label_3
_geom_torsion_atom_site_label_4
_geom_torsion
C5 C1 C2 C3 0.6(8)
C4 N1 C3 C2 -0.4(10)
C1 C2 C3 N1 0.3(10)
C3 N1 C4 C5 -0.4(9)
N1 C4 C5 C1 1.2(8)
N1 C4 C5 C6 178.4(5)
C2 C1 C5 C4 -1.3(7)
C2 C1 C5 C6 -178.2(4)
O2 P1 C7 C6 79.4(4)
C9 P1 C7 C6 -160.0(4)
C15 P1 C7 C6 -47.0(4)
O2 P1 C7 C8 -98.3(4)
C9 P1 C7 C8 22.4(4)
C15 P1 C7 C8 135.4(3)
C8 C7 C6 C5 175.9(4)
P1 C7 C6 C5 -1.6(7)
C4 C5 C6 C7 152.4(5)
C1 C5 C6 C7 -30.7(7)
C6 C7 C8 O1 -4.4(7)
P1 C7 C8 O1 173.4(3)
O2 P1 C15 C16 29.7(4)
C9 P1 C15 C16 -90.2(4)
C7 P1 C15 C16 156.9(4)
O2 P1 C15 C20 -151.6(4)
C9 P1 C15 C20 88.5(4)
C7 P1 C15 C20 -24.4(4)
O2 P1 C9 C14 12.9(4)
C15 P1 C9 C14 134.4(4)
C7 P1 C9 C14 -110.3(4)
O2 P1 C9 C10 -166.9(4)
C15 P1 C9 C10 -45.4(4)
C7 P1 C9 C10 69.9(4)
C20 C15 C16 C17 -0.8(8)
P1 C15 C16 C17 178.0(5)
C16 C15 C20 C19 -0.7(7)
P1 C15 C20 C19 -179.3(4)
C12 C11 C10 C9 -1.7(8)
C14 C9 C10 C11 0.8(7)
P1 C9 C10 C11 -179.5(4)
C10 C9 C14 C13 0.3(8)
P1 C9 C14 C13 -179.4(4)
C15 C20 C19 C18 1.0(8)
C10 C11 C12 C13 1.6(9)
C15 C16 C17 C18 1.9(9)
C11 C12 C13 C14 -0.5(9)
C9 C14 C13 C12 -0.5(9)
C16 C17 C18 C19 -1.6(10)
C20 C19 C18 C17 0.1(9)
